data_2210379
loop_
_publ_author_name
'Xiao-Yang Qiu'

_publ_section_title
;
 {4-Bromo-2-[3-(dimethylamino)propyliminomethyl]phenolato}dichlorozinc(II)
;
_journal_coeditor_code SJ2098
_journal_issue 9
_journal_name_full 'Acta Crystallographica Section E'
_journal_page_first m2173
_journal_page_last m2174
_journal_paper_doi 10.1107/S160053680603145X
_journal_volume 62
_journal_year 2006
_chemical_formula_iupac '[Zn Cl2 (C12 H17 Br N2 O)]'
_chemical_formula_moiety 'C12 H17 Br Cl2 N2 O Zn'
_chemical_formula_sum 'C12 H17 Br Cl2 N2 O Zn'
_chemical_formula_weight 421.46
_chemical_name_systematic
;
{4-Bromo-2-[3-(dimethylamino)propyliminomethyl]phenolato}dichlorozinc(II)
;
_space_group_IT_number 14
_symmetry_cell_setting monoclinic
_symmetry_space_group_name_Hall '-P 2yn'
_symmetry_space_group_name_H-M 'P 1 21/n 1'
_atom_sites_solution_hydrogens geom
_atom_sites_solution_primary direct
_atom_sites_solution_secondary difmap
_audit_creation_method SHELXL-97
_cell_angle_alpha 90.00
_cell_angle_beta 94.0580(10)
_cell_angle_gamma 90.00
_cell_formula_units_Z 4
_cell_length_a 6.9380(10)
_cell_length_b 15.2020(10)
_cell_length_c 15.9060(10)
_cell_measurement_reflns_used 3889
_cell_measurement_temperature 298(2)
_cell_measurement_theta_max 27.4
_cell_measurement_theta_min 2.5
_cell_volume 1673.4(3)
_computing_cell_refinement 'SAINT (Bruker, 1998)'
_computing_data_collection 'SMART (Bruker, 1998)'
_computing_data_reduction SAINT
_computing_molecular_graphics 'SHELXTL (Sheldrick, 1997b)'
_computing_publication_material SHELXTL
_computing_structure_refinement 'SHELXL97 (Sheldrick, 1997a)'
_computing_structure_solution 'SHELXS97 (Sheldrick, 1997a)'
_diffrn_ambient_temperature 298(2)
_diffrn_measured_fraction_theta_full 0.991
_diffrn_measured_fraction_theta_max 0.991
_diffrn_measurement_device_type 'Buker SMART APEX 1000 CCD area-detector'
_diffrn_measurement_method \w
_diffrn_radiation_monochromator graphite
_diffrn_radiation_source 'fine-focus sealed tube'
_diffrn_radiation_type MoK\a
_diffrn_radiation_wavelength 0.71073
_diffrn_reflns_av_R_equivalents 0.0479
_diffrn_reflns_av_sigmaI/netI 0.0577
_diffrn_reflns_limit_h_max 7
_diffrn_reflns_limit_h_min -7
_diffrn_reflns_limit_k_max 17
_diffrn_reflns_limit_k_min -9
_diffrn_reflns_limit_l_max 17
_diffrn_reflns_limit_l_min -17
_diffrn_reflns_number 7159
_diffrn_reflns_theta_full 23.51
_diffrn_reflns_theta_max 23.51
_diffrn_reflns_theta_min 2.68
_diffrn_standards_number 0
_exptl_absorpt_coefficient_mu 4.168
_exptl_absorpt_correction_T_max 0.6347
_exptl_absorpt_correction_T_min 0.5209
_exptl_absorpt_correction_type multi-scan
_exptl_absorpt_process_details '(SADABS; Sheldrick, 1996)'
_exptl_crystal_colour colourless
_exptl_crystal_density_diffrn 1.673
_exptl_crystal_density_method 'not measured'
_exptl_crystal_description block
_exptl_crystal_F_000 840
_exptl_crystal_size_max 0.18
_exptl_crystal_size_mid 0.17
_exptl_crystal_size_min 0.12
_refine_diff_density_max 0.956
_refine_diff_density_min -0.798
_refine_ls_extinction_method none
_refine_ls_goodness_of_fit_ref 1.047
_refine_ls_hydrogen_treatment mixed
_refine_ls_matrix_type full
_refine_ls_number_parameters 178
_refine_ls_number_reflns 2457
_refine_ls_number_restraints 1
_refine_ls_restrained_S_all 1.047
_refine_ls_R_factor_all 0.0818
_refine_ls_R_factor_gt 0.0496
_refine_ls_shift/su_max 0.000
_refine_ls_shift/su_mean 0.000
_refine_ls_structure_factor_coef Fsqd
_refine_ls_weighting_details 'calc w=1/[\s^2^(Fo^2^)+(0.0627P)^2^+2.2538P] where P=(Fo^2^+2Fc^2^)/3'
_refine_ls_weighting_scheme calc
_refine_ls_wR_factor_gt 0.1181
_refine_ls_wR_factor_ref 0.1386
_reflns_number_gt 1682
_reflns_number_total 2457
_reflns_threshold_expression I>2\s(I)
_cod_data_source_file sj2098.cif
_cod_data_source_block I
_cod_original_sg_symbol_H-M 'P 21/n'
_cod_database_code 2210379
_cod_database_fobs_code 2210379

loop_
_symmetry_equiv_pos_as_xyz
'x, y, z'
'-x+1/2, y+1/2, -z+1/2'
'-x, -y, -z'
'x-1/2, -y-1/2, z-1/2'

loop_
_atom_site_type_symbol
_atom_site_label
_atom_site_fract_x
_atom_site_fract_y
_atom_site_fract_z
_atom_site_U_iso_or_equiv
_atom_site_adp_type
_atom_site_calc_flag
_atom_site_refinement_flags
_atom_site_occupancy
Zn Zn1 0.24115(11) 0.25674(6) 0.61210(5) 0.0441(3) Uani d . 1
Br Br1 0.97259(12) 0.00326(6) 0.85112(5) 0.0583(3) Uani d . 1
Cl Cl1 0.1097(4) 0.1397(2) 0.5454(2) 0.1077(10) Uani d . 1
Cl Cl2 0.0840(3) 0.38193(15) 0.59217(14) 0.0631(6) Uani d . 1
O O1 0.3032(7) 0.2366(3) 0.7331(3) 0.0480(13) Uani d . 1
N N1 0.5177(8) 0.2628(4) 0.5834(3) 0.0370(14) Uani d . 1
N N2 0.6089(11) 0.1385(5) 0.3324(4) 0.0559(18) Uani d D 1
C C1 0.6202(9) 0.1775(5) 0.7083(4) 0.0370(17) Uani d . 1
C C2 0.4551(10) 0.1869(5) 0.7570(4) 0.0403(17) Uani d . 1
C C3 0.4592(10) 0.1429(5) 0.8333(4) 0.0470(19) Uani d . 1
H H3 0.3563 0.1504 0.8671 0.056 Uiso calc R 1
C C4 0.6090(10) 0.0884(5) 0.8616(5) 0.0466(19) Uani d . 1
H H4 0.6056 0.0588 0.9126 0.056 Uiso calc R 1
C C5 0.7644(10) 0.0789(5) 0.8125(4) 0.0451(19) Uani d . 1
C C6 0.7708(10) 0.1227(5) 0.7393(4) 0.0438(18) Uani d . 1
H H6 0.8788 0.1165 0.7084 0.053 Uiso calc R 1
C C7 0.6471(10) 0.2247(5) 0.6306(4) 0.0385(17) Uani d . 1
H H7 0.7726 0.2273 0.6137 0.046 Uiso calc R 1
C C8 0.5764(10) 0.3072(5) 0.5076(4) 0.0416(18) Uani d . 1
H H8A 0.7159 0.3134 0.5114 0.050 Uiso calc R 1
H H8B 0.5208 0.3658 0.5048 0.050 Uiso calc R 1
C C9 0.5137(9) 0.2579(5) 0.4277(4) 0.0411(18) Uani d . 1
H H9A 0.3766 0.2451 0.4271 0.049 Uiso calc R 1
H H9B 0.5347 0.2945 0.3793 0.049 Uiso calc R 1
C C10 0.6232(11) 0.1739(5) 0.4212(4) 0.050(2) Uani d . 1
H H10A 0.5725 0.1305 0.4586 0.061 Uiso calc R 1
H H10B 0.7579 0.1838 0.4392 0.061 Uiso calc R 1
C C11 0.4049(14) 0.1223(7) 0.2997(5) 0.080(3) Uani d . 1
H H11A 0.4032 0.1001 0.2431 0.119 Uiso calc R 1
H H11B 0.3336 0.1764 0.3000 0.119 Uiso calc R 1
H H11C 0.3469 0.0800 0.3349 0.119 Uiso calc R 1
C C12 0.726(2) 0.0565(7) 0.3261(7) 0.114(5) Uani d . 1
H H12A 0.6771 0.0120 0.3618 0.172 Uiso calc R 1
H H12B 0.8583 0.0687 0.3437 0.172 Uiso calc R 1
H H12C 0.7170 0.0362 0.2688 0.172 Uiso calc R 1
H H2 0.653(9) 0.182(3) 0.300(3) 0.04(2) Uiso d D 1

loop_
_atom_site_aniso_label
_atom_site_aniso_U_11
_atom_site_aniso_U_22
_atom_site_aniso_U_33
_atom_site_aniso_U_12
_atom_site_aniso_U_13
_atom_site_aniso_U_23
Zn1 0.0371(5) 0.0553(6) 0.0404(5) 0.0042(4) 0.0050(4) -0.0010(5)
Br1 0.0617(5) 0.0530(6) 0.0599(5) 0.0136(4) 0.0018(4) 0.0083(4)
Cl1 0.0822(17) 0.103(2) 0.135(3) -0.0236(17) -0.0135(17) 0.009(2)
Cl2 0.0617(13) 0.0583(14) 0.0684(14) 0.0141(11) -0.0009(10) -0.0013(12)
O1 0.044(3) 0.062(3) 0.039(3) 0.014(3) 0.010(2) 0.006(3)
N1 0.037(3) 0.043(4) 0.031(3) -0.001(3) 0.004(3) 0.001(3)
N2 0.087(5) 0.044(4) 0.039(4) 0.005(4) 0.019(4) 0.001(3)
C1 0.034(4) 0.041(4) 0.037(4) -0.001(3) 0.011(3) -0.005(3)
C2 0.042(4) 0.039(4) 0.039(4) -0.001(4) 0.000(3) 0.001(4)
C3 0.042(4) 0.060(5) 0.039(4) -0.002(4) 0.011(3) 0.000(4)
C4 0.054(5) 0.046(5) 0.040(4) -0.006(4) 0.006(4) 0.004(4)
C5 0.046(4) 0.048(5) 0.040(4) 0.003(4) 0.002(4) -0.005(4)
C6 0.037(4) 0.057(5) 0.039(4) -0.002(4) 0.012(3) 0.001(4)
C7 0.033(4) 0.052(5) 0.031(4) -0.005(3) 0.009(3) -0.006(4)
C8 0.047(4) 0.049(5) 0.030(4) -0.004(4) 0.013(3) -0.005(3)
C9 0.039(4) 0.054(5) 0.032(4) 0.005(4) 0.008(3) 0.008(4)
C10 0.058(5) 0.058(5) 0.035(4) 0.009(4) 0.006(4) 0.000(4)
C11 0.091(7) 0.091(8) 0.056(6) -0.031(6) -0.006(5) -0.007(5)
C12 0.202(14) 0.073(7) 0.072(7) 0.062(8) 0.032(8) -0.012(6)

loop_
_atom_type_symbol
_atom_type_description
_atom_type_scat_dispersion_real
_atom_type_scat_dispersion_imag
_atom_type_scat_source
C C 0.0033 0.0016 'International Tables Vol C Tables 4.2.6.8 and 6.1.1.4'
H H 0.0000 0.0000 'International Tables Vol C Tables 4.2.6.8 and 6.1.1.4'
N N 0.0061 0.0033 'International Tables Vol C Tables 4.2.6.8 and 6.1.1.4'
O O 0.0106 0.0060 'International Tables Vol C Tables 4.2.6.8 and 6.1.1.4'
Cl Cl 0.1484 0.1585 'International Tables Vol C Tables 4.2.6.8 and 6.1.1.4'
Zn Zn 0.2839 1.4301 'International Tables Vol C Tables 4.2.6.8 and 6.1.1.4'
Br Br -0.2901 2.4595 'International Tables Vol C Tables 4.2.6.8 and 6.1.1.4'

loop_
_geom_angle_atom_site_label_1
_geom_angle_atom_site_label_2
_geom_angle_atom_site_label_3
_geom_angle
_geom_angle_publ_flag
O1 Zn1 N1 94.8(2) y
O1 Zn1 Cl2 110.32(16) y
N1 Zn1 Cl2 113.49(18) y
O1 Zn1 Cl1 113.23(18) y
N1 Zn1 Cl1 107.09(18) y
Cl2 Zn1 Cl1 115.99(10) y
C2 O1 Zn1 118.8(4) ?
C7 N1 C8 118.1(6) ?
C7 N1 Zn1 119.5(5) ?
C8 N1 Zn1 122.4(4) ?
C11 N2 C12 110.1(8) ?
C11 N2 C10 112.5(6) ?
C12 N2 C10 111.1(7) ?
C11 N2 H2 106(4) ?
C12 N2 H2 111(4) ?
C10 N2 H2 106(4) ?
C6 C1 C2 118.3(6) ?
C6 C1 C7 117.2(6) ?
C2 C1 C7 124.5(6) ?
O1 C2 C3 119.4(6) ?
O1 C2 C1 123.3(6) ?
C3 C2 C1 117.2(7) ?
C4 C3 C2 123.0(7) ?
C4 C3 H3 118.5 ?
C2 C3 H3 118.5 ?
C3 C4 C5 118.5(7) ?
C3 C4 H4 120.7 ?
C5 C4 H4 120.7 ?
C6 C5 C4 120.8(7) ?
C6 C5 Br1 120.4(5) ?
C4 C5 Br1 118.8(6) ?
C5 C6 C1 122.1(6) ?
C5 C6 H6 119.0 ?
C1 C6 H6 119.0 ?
N1 C7 C1 126.9(6) ?
N1 C7 H7 116.5 ?
C1 C7 H7 116.5 ?
N1 C8 C9 112.5(6) ?
N1 C8 H8A 109.1 ?
C9 C8 H8A 109.1 ?
N1 C8 H8B 109.1 ?
C9 C8 H8B 109.1 ?
H8A C8 H8B 107.8 ?
C10 C9 C8 111.4(6) ?
C10 C9 H9A 109.3 ?
C8 C9 H9A 109.3 ?
C10 C9 H9B 109.3 ?
C8 C9 H9B 109.3 ?
H9A C9 H9B 108.0 ?
C9 C10 N2 111.7(6) ?
C9 C10 H10A 109.3 ?
N2 C10 H10A 109.3 ?
C9 C10 H10B 109.3 ?
N2 C10 H10B 109.3 ?
H10A C10 H10B 107.9 ?
N2 C11 H11A 109.5 ?
N2 C11 H11B 109.5 ?
H11A C11 H11B 109.5 ?
N2 C11 H11C 109.5 ?
H11A C11 H11C 109.5 ?
H11B C11 H11C 109.5 ?
N2 C12 H12A 109.5 ?
N2 C12 H12B 109.5 ?
H12A C12 H12B 109.5 ?
N2 C12 H12C 109.5 ?
H12A C12 H12C 109.5 ?
H12B C12 H12C 109.5 ?

loop_
_geom_bond_atom_site_label_1
_geom_bond_atom_site_label_2
_geom_bond_distance
_geom_bond_publ_flag
Zn1 O1 1.967(5) y
Zn1 N1 2.006(5) y
Zn1 Cl2 2.205(2) y
Zn1 Cl1 2.233(3) y
Br1 C5 1.914(7) ?
O1 C2 1.330(8) ?
N1 C7 1.270(8) ?
N1 C8 1.464(8) ?
N2 C11 1.493(11) ?
N2 C12 1.494(11) ?
N2 C10 1.508(9) ?
N2 H2 0.91(5) ?
C1 C6 1.398(10) ?
C1 C2 1.434(9) ?
C1 C7 1.452(9) ?
C2 C3 1.385(10) ?
C3 C4 1.379(10) ?
C3 H3 0.9300 ?
C4 C5 1.384(10) ?
C4 H4 0.9300 ?
C5 C6 1.344(9) ?
C6 H6 0.9300 ?
C7 H7 0.9300 ?
C8 C9 1.513(9) ?
C8 H8A 0.9700 ?
C8 H8B 0.9700 ?
C9 C10 1.493(10) ?
C9 H9A 0.9700 ?
C9 H9B 0.9700 ?
C10 H10A 0.9700 ?
C10 H10B 0.9700 ?
C11 H11A 0.9600 ?
C11 H11B 0.9600 ?
C11 H11C 0.9600 ?
C12 H12A 0.9600 ?
C12 H12B 0.9600 ?
C12 H12C 0.9600 ?

loop_
_geom_hbond_atom_site_label_D
_geom_hbond_atom_site_label_H
_geom_hbond_atom_site_label_A
_geom_hbond_site_symmetry_A
_geom_hbond_distance_DH
_geom_hbond_distance_HA
_geom_hbond_distance_DA
_geom_hbond_angle_DHA
N2 H2 O1 4_665 0.91(5) 1.98(5) 2.867(8) 168(6)
C11 H11A Cl2 4_665 0.960 2.800 3.609(8) 142(6)
